data_1543397
loop_
_publ_author_name
'Mikshiev, Vladimir Y.'
'Antonov, Alexander S.'
'Pozharskii, Alexander F.'

_publ_section_title
;
 Tandem Synthesis of 10-Dimethylaminobenzo[h]quinazolines from
 2-Ketimino-1,8-bis(dimethylamino)naphthalenes via Nucleophilic
 Replacement of the Unactivated Aromatic NMe2 Group.
;
_journal_issue 12
_journal_name_full 'Organic letters'
_journal_page_first 2872
_journal_page_last 2875
_journal_paper_doi 10.1021/acs.orglett.6b01178
_journal_volume 18
_journal_year 2016
_chemical_formula_moiety 'C26 H20 Br N3'
_chemical_formula_sum 'C26 H20 Br N3'
_chemical_formula_weight 454.36
_chemical_name_systematic
; 
 ? 
;
_space_group_IT_number 15
_symmetry_cell_setting monoclinic
_symmetry_space_group_name_Hall '-C 2yc'
_symmetry_space_group_name_H-M 'C 1 2/c 1'
_atom_sites_solution_hydrogens geom
_atom_sites_solution_primary direct
_atom_sites_solution_secondary difmap
_audit_creation_method SHELXL-97
_cell_angle_alpha 90.00
_cell_angle_beta 106.5760(10)
_cell_angle_gamma 90.00
_cell_formula_units_Z 8
_cell_length_a 20.8133(11)
_cell_length_b 12.4608(6)
_cell_length_c 16.5347(8)
_cell_measurement_reflns_used 257
_cell_measurement_temperature 120(2)
_cell_measurement_theta_max 30
_cell_measurement_theta_min 3
_cell_volume 4110.1(4)
_computing_cell_refinement 'Bruker SAINT'
_computing_data_collection 'Bruker APEX II'
_computing_data_reduction 'Bruker SAINT'
_computing_molecular_graphics 'SHELXTL  (Sheldrick, 2008)'
_computing_publication_material 'SHELXTL  (Sheldrick, 2008)'
_computing_structure_refinement 'SHELXTL  (Sheldrick, 2008)'
_computing_structure_solution 'SHELXTL  (Sheldrick, 2008)'
_diffrn_ambient_temperature 120(2)
_diffrn_measured_fraction_theta_full 1.000
_diffrn_measured_fraction_theta_max 1.000
_diffrn_measurement_device_type 'Bruker APEX II CCD area detector'
_diffrn_measurement_method 'omega scans'
_diffrn_radiation_monochromator graphite
_diffrn_radiation_source 'fine-focus sealed tube'
_diffrn_radiation_type MoK\a
_diffrn_radiation_wavelength 0.71073
_diffrn_reflns_av_R_equivalents 0.0240
_diffrn_reflns_av_sigmaI/netI 0.0202
_diffrn_reflns_limit_h_max 29
_diffrn_reflns_limit_h_min -29
_diffrn_reflns_limit_k_max 17
_diffrn_reflns_limit_k_min -17
_diffrn_reflns_limit_l_max 23
_diffrn_reflns_limit_l_min -23
_diffrn_reflns_number 26051
_diffrn_reflns_theta_full 30.00
_diffrn_reflns_theta_max 30.00
_diffrn_reflns_theta_min 1.93
_exptl_absorpt_coefficient_mu 2.019
_exptl_absorpt_correction_T_max 0.640
_exptl_absorpt_correction_T_min 0.455
_exptl_absorpt_correction_type multi-scan
_exptl_absorpt_process_details SADABS
_exptl_crystal_colour orange
_exptl_crystal_density_diffrn 1.469
_exptl_crystal_density_method 'not measured'
_exptl_crystal_description plate
_exptl_crystal_F_000 1856
_exptl_crystal_size_max 0.430
_exptl_crystal_size_mid 0.360
_exptl_crystal_size_min 0.200
_refine_diff_density_max 0.855
_refine_diff_density_min -0.670
_refine_diff_density_rms 0.063
_refine_ls_extinction_method none
_refine_ls_goodness_of_fit_ref 1.018
_refine_ls_hydrogen_treatment constr
_refine_ls_matrix_type full
_refine_ls_number_parameters 273
_refine_ls_number_reflns 5990
_refine_ls_number_restraints 0
_refine_ls_restrained_S_all 1.018
_refine_ls_R_factor_all 0.0397
_refine_ls_R_factor_gt 0.0304
_refine_ls_shift/su_max 0.002
_refine_ls_shift/su_mean 0.000
_refine_ls_structure_factor_coef Fsqd
_refine_ls_weighting_details 'calc w=1/[\s^2^(Fo^2^)+(0.0435P)^2^+4.2406P] where P=(Fo^2^+2Fc^2^)/3'
_refine_ls_weighting_scheme calc
_refine_ls_wR_factor_gt 0.0779
_refine_ls_wR_factor_ref 0.0826
_reflns_number_gt 5052
_reflns_number_total 5990
_reflns_threshold_expression I>2\s(I)
_cod_data_source_file ol6b01178_si_002.cif
_cod_data_source_block 3k
_cod_depositor_comments
;
The following automatic conversions were performed:

'_symmetry_cell_setting' value 'Monoclinic' changed to 'monoclinic'
according to
/usr/data/users/saulius/crontab/automatic-downloads/rss-feeds/ACS/lib/dictionaries/cif_core.dic
dictionary named 'cif_core.dic' version 2.4.2 from 2011-04-26.

Automatic conversion script
Id: cif_fix_values 4268 2015-11-12 08:31:59Z antanas 

 Adding full bibliography for 1543396--1543397.cif.
;
_cod_original_sg_symbol_H-M 'C 2/c'
_cod_database_code 1543397

loop_
_symmetry_equiv_pos_as_xyz
'x, y, z'
'-x, y, -z+1/2'
'x+1/2, y+1/2, z'
'-x+1/2, y+1/2, -z+1/2'
'-x, -y, -z'
'x, -y, z-1/2'
'-x+1/2, -y+1/2, -z'
'x+1/2, -y+1/2, z-1/2'

loop_
_atom_site_label
_atom_site_type_symbol
_atom_site_fract_x
_atom_site_fract_y
_atom_site_fract_z
_atom_site_U_iso_or_equiv
_atom_site_adp_type
_atom_site_occupancy
_atom_site_symmetry_multiplicity
_atom_site_calc_flag
_atom_site_refinement_flags
Br1 Br 0.460534(8) 0.012405(15) 0.115426(11) 0.03033(6) Uani 1 1 d .
N1 N 0.20436(6) -0.11423(9) 0.13450(7) 0.0169(2) Uani 1 1 d .
N2 N 0.08710(6) -0.15268(10) 0.10006(8) 0.0182(2) Uani 1 1 d .
N3 N 0.32690(7) -0.00327(10) 0.15864(8) 0.0212(2) Uani 1 1 d .
C1 C 0.32247(7) -0.04830(11) 0.08035(9) 0.0173(3) Uani 1 1 d .
C2 C 0.37814(7) -0.04615(12) 0.04892(10) 0.0206(3) Uani 1 1 d .
C3 C 0.37594(8) -0.07828(12) -0.03267(10) 0.0233(3) Uani 1 1 d .
H3A H 0.4155 -0.0774 -0.0505 0.028 Uiso 1 1 calc R
C4 C 0.31639(8) -0.11104(12) -0.08672(10) 0.0222(3) Uani 1 1 d .
H4A H 0.3141 -0.1298 -0.1432 0.027 Uiso 1 1 calc R
C5 C 0.25832(7) -0.11716(11) -0.05925(9) 0.0185(3) Uani 1 1 d .
C6 C 0.19669(8) -0.14998(12) -0.11822(9) 0.0220(3) Uani 1 1 d .
H6A H 0.1963 -0.1680 -0.1742 0.026 Uiso 1 1 calc R
C7 C 0.13912(8) -0.15588(12) -0.09625(9) 0.0213(3) Uani 1 1 d .
H7A H 0.0982 -0.1726 -0.1375 0.026 Uiso 1 1 calc R
C8 C 0.14000(7) -0.13679(11) -0.01070(9) 0.0175(3) Uani 1 1 d .
C9 C 0.20097(7) -0.11201(11) 0.05129(8) 0.0159(2) Uani 1 1 d .
C10 C 0.26120(7) -0.09079(11) 0.02536(8) 0.0162(2) Uani 1 1 d .
C11 C 0.37105(9) -0.04405(19) 0.23578(11) 0.0369(4) Uani 1 1 d .
H11A H 0.3989 -0.1013 0.2229 0.055 Uiso 1 1 calc R
H11B H 0.3445 -0.0728 0.2712 0.055 Uiso 1 1 calc R
H11C H 0.3998 0.0140 0.2659 0.055 Uiso 1 1 calc R
C12 C 0.28048(8) 0.07854(12) 0.16779(10) 0.0248(3) Uani 1 1 d .
H12A H 0.2522 0.0999 0.1119 0.037 Uiso 1 1 calc R
H12B H 0.3055 0.1410 0.1965 0.037 Uiso 1 1 calc R
H12C H 0.2522 0.0503 0.2012 0.037 Uiso 1 1 calc R
C13 C 0.14883(7) -0.13753(11) 0.15482(9) 0.0164(2) Uani 1 1 d .
C14 C 0.08268(7) -0.15050(11) 0.01848(9) 0.0177(3) Uani 1 1 d .
C15 C 0.15299(7) -0.14505(11) 0.24599(9) 0.0173(3) Uani 1 1 d .
C16 C 0.09573(8) -0.16515(15) 0.27135(10) 0.0291(3) Uani 1 1 d .
H16A H 0.0537 -0.1745 0.2302 0.035 Uiso 1 1 calc R
C17 C 0.09989(9) -0.17150(18) 0.35669(11) 0.0350(4) Uani 1 1 d .
H17A H 0.0606 -0.1851 0.3734 0.042 Uiso 1 1 calc R
C18 C 0.16068(9) -0.15817(14) 0.41748(10) 0.0272(3) Uani 1 1 d .
H18A H 0.1632 -0.1626 0.4757 0.033 Uiso 1 1 calc R
C19 C 0.21792(8) -0.13825(12) 0.39291(9) 0.0222(3) Uani 1 1 d .
H19A H 0.2599 -0.1295 0.4343 0.027 Uiso 1 1 calc R
C20 C 0.21396(7) -0.13106(12) 0.30785(9) 0.0196(3) Uani 1 1 d .
H20A H 0.2533 -0.1164 0.2915 0.024 Uiso 1 1 calc R
C21 C 0.01436(7) -0.16700(11) -0.04010(9) 0.0186(3) Uani 1 1 d .
C22 C -0.01226(8) -0.09986(12) -0.10902(10) 0.0236(3) Uani 1 1 d .
H22A H 0.0139 -0.0424 -0.1205 0.028 Uiso 1 1 calc R
C23 C -0.07702(8) -0.11675(13) -0.16105(10) 0.0271(3) Uani 1 1 d .
H23A H -0.0951 -0.0705 -0.2077 0.032 Uiso 1 1 calc R
C24 C -0.11507(8) -0.20088(13) -0.14489(10) 0.0259(3) Uani 1 1 d .
H24A H -0.1591 -0.2127 -0.1807 0.031 Uiso 1 1 calc R
C25 C -0.08897(8) -0.26799(13) -0.07641(10) 0.0242(3) Uani 1 1 d .
H25A H -0.1150 -0.3260 -0.0656 0.029 Uiso 1 1 calc R
C26 C -0.02485(7) -0.25042(12) -0.02369(9) 0.0207(3) Uani 1 1 d .
H26A H -0.0075 -0.2955 0.0239 0.025 Uiso 1 1 calc R

loop_
_atom_site_aniso_label
_atom_site_aniso_U_11
_atom_site_aniso_U_22
_atom_site_aniso_U_33
_atom_site_aniso_U_23
_atom_site_aniso_U_13
_atom_site_aniso_U_12
Br1 0.01652(8) 0.04470(11) 0.03021(9) 0.00448(7) 0.00738(6) -0.00791(6)
N1 0.0170(5) 0.0164(5) 0.0175(5) 0.0012(4) 0.0053(4) -0.0003(4)
N2 0.0157(5) 0.0195(6) 0.0189(6) 0.0008(4) 0.0040(4) 0.0002(4)
N3 0.0189(6) 0.0262(6) 0.0166(6) 0.0008(5) 0.0022(5) -0.0001(5)
C1 0.0160(6) 0.0168(6) 0.0192(6) 0.0051(5) 0.0053(5) 0.0010(5)
C2 0.0149(6) 0.0213(7) 0.0256(7) 0.0053(5) 0.0056(5) 0.0000(5)
C3 0.0206(7) 0.0246(7) 0.0288(8) 0.0053(6) 0.0134(6) 0.0039(6)
C4 0.0246(7) 0.0222(7) 0.0225(7) 0.0025(5) 0.0110(6) 0.0036(6)
C5 0.0205(7) 0.0172(6) 0.0187(6) 0.0023(5) 0.0072(5) 0.0023(5)
C6 0.0252(7) 0.0245(7) 0.0164(6) -0.0003(5) 0.0059(5) 0.0004(6)
C7 0.0213(7) 0.0236(7) 0.0172(6) -0.0008(5) 0.0029(5) -0.0012(5)
C8 0.0172(6) 0.0180(6) 0.0169(6) 0.0013(5) 0.0041(5) 0.0000(5)
C9 0.0154(6) 0.0154(6) 0.0170(6) 0.0010(5) 0.0047(5) 0.0008(5)
C10 0.0160(6) 0.0157(6) 0.0172(6) 0.0032(5) 0.0053(5) 0.0011(5)
C11 0.0212(8) 0.0675(13) 0.0208(8) 0.0136(8) 0.0040(6) 0.0051(8)
C12 0.0308(8) 0.0199(7) 0.0241(7) -0.0023(6) 0.0082(6) -0.0022(6)
C13 0.0162(6) 0.0152(6) 0.0176(6) 0.0008(5) 0.0046(5) 0.0006(5)
C14 0.0152(6) 0.0168(6) 0.0198(6) 0.0013(5) 0.0029(5) 0.0000(5)
C15 0.0169(6) 0.0180(6) 0.0179(6) 0.0022(5) 0.0064(5) -0.0001(5)
C16 0.0178(7) 0.0487(10) 0.0213(7) 0.0047(7) 0.0063(6) -0.0053(7)
C17 0.0235(8) 0.0598(12) 0.0243(8) 0.0047(8) 0.0111(6) -0.0071(8)
C18 0.0294(8) 0.0354(9) 0.0186(7) 0.0016(6) 0.0098(6) -0.0029(7)
C19 0.0225(7) 0.0238(7) 0.0194(7) -0.0009(5) 0.0044(5) -0.0025(6)
C20 0.0184(6) 0.0215(7) 0.0200(6) -0.0005(5) 0.0069(5) -0.0021(5)
C21 0.0152(6) 0.0201(6) 0.0197(6) -0.0013(5) 0.0038(5) 0.0010(5)
C22 0.0217(7) 0.0206(7) 0.0255(7) 0.0024(6) 0.0019(6) -0.0010(5)
C23 0.0257(8) 0.0263(8) 0.0240(7) 0.0016(6) -0.0013(6) 0.0057(6)
C24 0.0167(7) 0.0316(8) 0.0252(7) -0.0057(6) -0.0010(6) 0.0012(6)
C25 0.0177(7) 0.0286(8) 0.0265(7) -0.0025(6) 0.0065(6) -0.0026(6)
C26 0.0170(6) 0.0237(7) 0.0211(7) 0.0005(5) 0.0048(5) 0.0011(5)

loop_
_atom_type_symbol
_atom_type_description
_atom_type_scat_dispersion_real
_atom_type_scat_dispersion_imag
_atom_type_scat_source
C C 0.0033 0.0016 'International Tables Vol C Tables 4.2.6.8 and 6.1.1.4'
H H 0.0000 0.0000 'International Tables Vol C Tables 4.2.6.8 and 6.1.1.4'
N N 0.0061 0.0033 'International Tables Vol C Tables 4.2.6.8 and 6.1.1.4'
Br Br -0.2901 2.4595 'International Tables Vol C Tables 4.2.6.8 and 6.1.1.4'

loop_
_geom_angle_atom_site_label_1
_geom_angle_atom_site_label_2
_geom_angle_atom_site_label_3
_geom_angle
C13 N1 C9 117.70(12)
C14 N2 C13 116.97(12)
C1 N3 C11 122.71(14)
C1 N3 C12 120.99(12)
C11 N3 C12 115.80(14)
N3 C1 C2 119.76(13)
N3 C1 C10 123.26(12)
C2 C1 C10 116.79(13)
C3 C2 C1 123.47(14)
C3 C2 Br1 116.44(11)
C1 C2 Br1 119.94(11)
C4 C3 C2 119.43(13)
C4 C3 H3A 120.3
C2 C3 H3A 120.3
C3 C4 C5 120.41(14)
C3 C4 H4A 119.8
C5 C4 H4A 119.8
C4 C5 C10 120.37(13)
C4 C5 C6 118.69(13)
C10 C5 C6 120.94(13)
C7 C6 C5 121.61(13)
C7 C6 H6A 119.2
C5 C6 H6A 119.2
C6 C7 C8 119.71(13)
C6 C7 H7A 120.1
C8 C7 H7A 120.1
C14 C8 C9 116.48(12)
C14 C8 C7 122.80(13)
C9 C8 C7 120.49(13)
N1 C9 C8 120.31(12)
N1 C9 C10 120.04(12)
C8 C9 C10 119.54(12)
C5 C10 C1 119.19(12)
C5 C10 C9 116.65(12)
C1 C10 C9 124.14(12)
N3 C11 H11A 109.5
N3 C11 H11B 109.5
H11A C11 H11B 109.5
N3 C11 H11C 109.5
H11A C11 H11C 109.5
H11B C11 H11C 109.5
N3 C12 H12A 109.5
N3 C12 H12B 109.5
H12A C12 H12B 109.5
N3 C12 H12C 109.5
H12A C12 H12C 109.5
H12B C12 H12C 109.5
N1 C13 N2 126.13(13)
N1 C13 C15 117.91(12)
N2 C13 C15 115.94(12)
N2 C14 C8 121.82(13)
N2 C14 C21 115.80(12)
C8 C14 C21 122.35(12)
C16 C15 C20 118.59(13)
C16 C15 C13 120.56(13)
C20 C15 C13 120.84(12)
C17 C16 C15 120.28(15)
C17 C16 H16A 119.9
C15 C16 H16A 119.9
C18 C17 C16 120.63(15)
C18 C17 H17A 119.7
C16 C17 H17A 119.7
C17 C18 C19 119.54(14)
C17 C18 H18A 120.2
C19 C18 H18A 120.2
C18 C19 C20 120.06(14)
C18 C19 H19A 120.0
C20 C19 H19A 120.0
C19 C20 C15 120.89(13)
C19 C20 H20A 119.6
C15 C20 H20A 119.6
C22 C21 C26 119.19(13)
C22 C21 C14 122.13(13)
C26 C21 C14 118.65(13)
C23 C22 C21 120.19(14)
C23 C22 H22A 119.9
C21 C22 H22A 119.9
C24 C23 C22 120.08(15)
C24 C23 H23A 120.0
C22 C23 H23A 120.0
C23 C24 C25 120.08(14)
C23 C24 H24A 120.0
C25 C24 H24A 120.0
C26 C25 C24 120.01(15)
C26 C25 H25A 120.0
C24 C25 H25A 120.0
C25 C26 C21 120.44(14)
C25 C26 H26A 119.8
C21 C26 H26A 119.8

loop_
_geom_bond_atom_site_label_1
_geom_bond_atom_site_label_2
_geom_bond_distance
Br1 C2 1.8991(15)
N1 C13 1.3245(18)
N1 C9 1.3578(17)
N2 C14 1.3260(18)
N2 C13 1.3573(18)
N3 C1 1.3895(19)
N3 C11 1.435(2)
N3 C12 1.442(2)
C1 C2 1.3989(19)
C1 C10 1.4394(19)
C2 C3 1.395(2)
C3 C4 1.367(2)
C3 H3A 0.9500
C4 C5 1.409(2)
C4 H4A 0.9500
C5 C10 1.4215(19)
C5 C6 1.432(2)
C6 C7 1.349(2)
C6 H6A 0.9500
C7 C8 1.429(2)
C7 H7A 0.9500
C8 C14 1.4191(19)
C8 C9 1.4192(19)
C9 C10 1.4600(19)
C11 H11A 0.9800
C11 H11B 0.9800
C11 H11C 0.9800
C12 H12A 0.9800
C12 H12B 0.9800
C12 H12C 0.9800
C13 C15 1.4880(19)
C14 C21 1.4888(19)
C15 C16 1.394(2)
C15 C20 1.3951(19)
C16 C17 1.391(2)
C16 H16A 0.9500
C17 C18 1.383(2)
C17 H17A 0.9500
C18 C19 1.386(2)
C18 H18A 0.9500
C19 C20 1.388(2)
C19 H19A 0.9500
C20 H20A 0.9500
C21 C22 1.395(2)
C21 C26 1.395(2)
C22 C23 1.393(2)
C22 H22A 0.9500
C23 C24 1.385(2)
C23 H23A 0.9500
C24 C25 1.388(2)
C24 H24A 0.9500
C25 C26 1.387(2)
C25 H25A 0.9500
C26 H26A 0.9500

loop_
_geom_torsion_atom_site_label_1
_geom_torsion_atom_site_label_2
_geom_torsion_atom_site_label_3
_geom_torsion_atom_site_label_4
_geom_torsion
C11 N3 C1 C2 -64.1(2)
C12 N3 C1 C2 124.43(15)
C11 N3 C1 C10 120.95(17)
C12 N3 C1 C10 -50.5(2)
N3 C1 C2 C3 -172.46(14)
C10 C1 C2 C3 2.8(2)
N3 C1 C2 Br1 2.81(18)
C10 C1 C2 Br1 178.11(10)
C1 C2 C3 C4 1.9(2)
Br1 C2 C3 C4 -173.49(11)
C2 C3 C4 C5 -2.9(2)
C3 C4 C5 C10 -0.9(2)
C3 C4 C5 C6 178.89(14)
C4 C5 C6 C7 -178.97(14)
C10 C5 C6 C7 0.8(2)
C5 C6 C7 C8 -4.7(2)
C6 C7 C8 C14 -174.49(14)
C6 C7 C8 C9 -0.2(2)
C13 N1 C9 C8 -1.60(19)
C13 N1 C9 C10 -177.68(12)
C14 C8 C9 N1 7.35(19)
C7 C8 C9 N1 -167.30(13)
C14 C8 C9 C10 -176.54(12)
C7 C8 C9 C10 8.8(2)
C4 C5 C10 C1 5.7(2)
C6 C5 C10 C1 -174.05(13)
C4 C5 C10 C9 -172.63(13)
C6 C5 C10 C9 7.6(2)
N3 C1 C10 C5 168.59(13)
C2 C1 C10 C5 -6.53(19)
N3 C1 C10 C9 -13.2(2)
C2 C1 C10 C9 171.71(13)
N1 C9 C10 C5 163.92(12)
C8 C9 C10 C5 -12.19(19)
N1 C9 C10 C1 -14.4(2)
C8 C9 C10 C1 169.53(13)
C9 N1 C13 N2 -4.7(2)
C9 N1 C13 C15 177.22(12)
C14 N2 C13 N1 4.4(2)
C14 N2 C13 C15 -177.44(12)
C13 N2 C14 C8 2.2(2)
C13 N2 C14 C21 -179.81(12)
C9 C8 C14 N2 -7.7(2)
C7 C8 C14 N2 166.80(14)
C9 C8 C14 C21 174.41(13)
C7 C8 C14 C21 -11.1(2)
N1 C13 C15 C16 177.47(14)
N2 C13 C15 C16 -0.8(2)
N1 C13 C15 C20 -1.8(2)
N2 C13 C15 C20 179.87(13)
C20 C15 C16 C17 -0.3(3)
C13 C15 C16 C17 -179.65(16)
C15 C16 C17 C18 -0.1(3)
C16 C17 C18 C19 0.0(3)
C17 C18 C19 C20 0.4(3)
C18 C19 C20 C15 -0.9(2)
C16 C15 C20 C19 0.8(2)
C13 C15 C20 C19 -179.88(13)
N2 C14 C21 C22 131.80(15)
C8 C14 C21 C22 -50.2(2)
N2 C14 C21 C26 -46.17(19)
C8 C14 C21 C26 131.83(15)
C26 C21 C22 C23 -0.5(2)
C14 C21 C22 C23 -178.48(14)
C21 C22 C23 C24 -0.5(2)
C22 C23 C24 C25 0.5(2)
C23 C24 C25 C26 0.4(2)
C24 C25 C26 C21 -1.5(2)
C22 C21 C26 C25 1.5(2)
C14 C21 C26 C25 179.54(14)
